data_4075224
loop_
_publ_author_name
'MacDonald, Margaret G.'
'Kostelansky, Cynthia Norris'
'White, Peter S.'
'Templeton, Joseph L.'

_publ_section_title
;
 Ethylene Insertion in Tp&#x2018;Pt(Ph)(\h2-CH2CH2) and C&#x2212;H
 Activation of Ethylbenzene to Form a Platinum(IV)ortho-Metalated
 Phenethyl Complex
;
_journal_issue 19
_journal_name_full Organometallics
_journal_page_first 4560
_journal_paper_doi 10.1021/om060137j
_journal_volume 25
_journal_year 2006
_chemical_formula_sum 'C25 H35 B Cl2 N6 Pt'
_chemical_formula_weight 696.39
_chemical_name_systematic
;

 ?

;
_space_group_IT_number 15
_symmetry_cell_setting monoclinic
_symmetry_space_group_name_Hall '-C 2yc'
_symmetry_space_group_name_H-M 'C 1 2/c 1'
_atom_sites_solution_hydrogens geom
_atom_sites_solution_primary direct
_atom_sites_solution_secondary difmap
_audit_creation_method SHELXL-97
_cell_angle_alpha 90.00
_cell_angle_beta 94.3510(10)
_cell_angle_gamma 90.00
_cell_formula_units_Z 8
_cell_length_a 28.0057(6)
_cell_length_b 12.4619(3)
_cell_length_c 15.5140(3)
_cell_measurement_reflns_used 7544
_cell_measurement_temperature 273(2)
_cell_measurement_theta_max 31.03
_cell_measurement_theta_min 2.25
_cell_volume 5398.8(2)
_computing_cell_refinement 'Bruker SMART'
_computing_data_collection 'Bruker SMART'
_computing_data_reduction 'Bruker SAINT'
_computing_molecular_graphics 'Bruker SHELXTL'
_computing_publication_material 'Bruker SHELXTL'
_computing_structure_refinement 'SHELXL-97 (Sheldrick, 1997)'
_computing_structure_solution 'SHELXS-97 (Sheldrick, 1990)'
_diffrn_ambient_temperature 273(2)
_diffrn_measured_fraction_theta_full 1.000
_diffrn_measured_fraction_theta_max 1.000
_diffrn_measurement_device_type 'CCD area detector'
_diffrn_measurement_method 'phi and omega scans'
_diffrn_radiation_monochromator graphite
_diffrn_radiation_source 'fine-focus sealed tube'
_diffrn_radiation_type MoK\a
_diffrn_radiation_wavelength 0.71073
_diffrn_reflns_av_R_equivalents 0.0296
_diffrn_reflns_av_sigmaI/netI 0.0225
_diffrn_reflns_limit_h_max 36
_diffrn_reflns_limit_h_min -36
_diffrn_reflns_limit_k_max 16
_diffrn_reflns_limit_k_min -14
_diffrn_reflns_limit_l_max 20
_diffrn_reflns_limit_l_min -20
_diffrn_reflns_number 56961
_diffrn_reflns_theta_full 28.00
_diffrn_reflns_theta_max 28.00
_diffrn_reflns_theta_min 1.46
_exptl_absorpt_coefficient_mu 5.422
_exptl_absorpt_correction_type none
_exptl_crystal_colour clear
_exptl_crystal_density_diffrn 1.714
_exptl_crystal_density_meas 0
_exptl_crystal_density_method 'not measured'
_exptl_crystal_description block
_exptl_crystal_F_000 2752
_exptl_crystal_size_max 0.15
_exptl_crystal_size_mid 0.15
_exptl_crystal_size_min 0.10
_refine_diff_density_max 2.090
_refine_diff_density_min -1.160
_refine_diff_density_rms 0.109
_refine_ls_extinction_method none
_refine_ls_goodness_of_fit_ref 1.041
_refine_ls_hydrogen_treatment mixed
_refine_ls_matrix_type full
_refine_ls_number_parameters 327
_refine_ls_number_reflns 6519
_refine_ls_number_restraints 0
_refine_ls_restrained_S_all 1.041
_refine_ls_R_factor_all 0.0310
_refine_ls_R_factor_gt 0.0251
_refine_ls_shift/su_max 0.006
_refine_ls_shift/su_mean 0.001
_refine_ls_structure_factor_coef Fsqd
_refine_ls_weighting_details 'calc w=1/[\s^2^(Fo^2^)+(0.0182P)^2^+28.5537P] where P=(Fo^2^+2Fc^2^)/3'
_refine_ls_weighting_scheme calc
_refine_ls_wR_factor_gt 0.0518
_refine_ls_wR_factor_ref 0.0539
_reflns_number_gt 5795
_reflns_number_total 6519
_reflns_threshold_expression >2sigma(I)
_cod_data_source_file om060137jsi20060213_044846.cif
_cod_data_source_block c05333
_cod_depositor_comments
;
The following automatic conversions were performed:

'_symmetry_cell_setting' value 'Monoclinic' changed to 'monoclinic'
according to /home/saulius/struct/CIF-dictionaries/cif_core.dic
dictionary named 'cif_core.dic' version 2.4.1 from 2010-06-29.

Automatic conversion script
Id: cif_fix_values 1715 2011-07-08 13:25:40Z adriana 
;
_cod_original_sg_symbol_H-M C2/c
_cod_database_code 4075224

loop_
_symmetry_equiv_pos_as_xyz
'x, y, z'
'-x, y, -z+1/2'
'x+1/2, y+1/2, z'
'-x+1/2, y+1/2, -z+1/2'
'-x, -y, -z'
'x, -y, z-1/2'
'-x+1/2, -y+1/2, -z'
'x+1/2, -y+1/2, z-1/2'

loop_
_atom_site_label
_atom_site_type_symbol
_atom_site_fract_x
_atom_site_fract_y
_atom_site_fract_z
_atom_site_U_iso_or_equiv
_atom_site_adp_type
_atom_site_occupancy
_atom_site_symmetry_multiplicity
_atom_site_calc_flag
_atom_site_refinement_flags
Pt1 Pt 0.091953(4) 0.704732(9) 0.211355(7) 0.01746(4) Uani 1 1 d .
H1 H 0.0406(15) 0.726(3) 0.225(3) 0.045(12) Uiso 1 1 d .
C1 C 0.09758(15) 0.8678(3) 0.2289(2) 0.0333(8) Uani 1 1 d .
H1A H 0.0895 0.8865 0.2867 0.040 Uiso 1 1 calc R
H1B H 0.1302 0.8905 0.2224 0.040 Uiso 1 1 calc R
C2 C 0.06288(18) 0.9258(3) 0.1608(3) 0.0464(11) Uani 1 1 d .
H2 H 0.0306 0.9176 0.1804 0.056 Uiso 1 1 calc R
C3 C 0.0710(2) 1.0409(4) 0.1529(3) 0.0613(13) Uani 1 1 d .
H3A H 0.1023 1.0531 0.1337 0.092 Uiso 1 1 calc R
H3B H 0.0686 1.0746 0.2080 0.092 Uiso 1 1 calc R
H3C H 0.0473 1.0708 0.1117 0.092 Uiso 1 1 calc R
C4 C 0.06383(13) 0.8611(3) 0.0780(2) 0.0293(8) Uani 1 1 d .
C5 C 0.05525(14) 0.9029(3) -0.0052(2) 0.0340(8) Uani 1 1 d .
H5 H 0.0493 0.9758 -0.0127 0.041 Uiso 1 1 calc R
C6 C 0.05562(13) 0.8365(3) -0.0765(2) 0.0306(8) Uani 1 1 d .
H6 H 0.0498 0.8648 -0.1318 0.037 Uiso 1 1 calc R
C7 C 0.06455(12) 0.7281(3) -0.0659(2) 0.0269(7) Uani 1 1 d .
H7 H 0.0645 0.6835 -0.1139 0.032 Uiso 1 1 calc R
C8 C 0.07363(11) 0.6854(3) 0.0172(2) 0.0229(7) Uani 1 1 d .
H8 H 0.0795 0.6124 0.0242 0.027 Uiso 1 1 calc R
C9 C 0.07386(11) 0.7516(3) 0.0892(2) 0.0206(6) Uani 1 1 d .
B10 B 0.16354(12) 0.5203(3) 0.2828(2) 0.0203(7) Uani 1 1 d .
H10 H 0.1855 0.4636 0.3048 0.024 Uiso 1 1 calc R
N11 N 0.11041(9) 0.6606(2) 0.34338(16) 0.0183(5) Uani 1 1 d .
N12 N 0.14304(9) 0.5791(2) 0.35890(16) 0.0185(5) Uani 1 1 d .
C13 C 0.14733(11) 0.5564(3) 0.44464(19) 0.0200(6) Uani 1 1 d .
C14 C 0.11754(11) 0.6250(3) 0.48463(19) 0.0217(6) Uani 1 1 d .
H14 H 0.1134 0.6284 0.5435 0.026 Uiso 1 1 calc R
C15 C 0.09470(11) 0.6885(3) 0.4199(2) 0.0212(6) Uani 1 1 d .
C16 C 0.17981(12) 0.4710(3) 0.4827(2) 0.0256(7) Uani 1 1 d .
H16A H 0.1708 0.4030 0.4574 0.038 Uiso 1 1 calc R
H16B H 0.1773 0.4679 0.5440 0.038 Uiso 1 1 calc R
H16C H 0.2122 0.4872 0.4712 0.038 Uiso 1 1 calc R
C17 C 0.05831(12) 0.7742(3) 0.4292(2) 0.0272(7) Uani 1 1 d .
H17A H 0.0741 0.8420 0.4385 0.041 Uiso 1 1 calc R
H17B H 0.0401 0.7580 0.4775 0.041 Uiso 1 1 calc R
H17C H 0.0373 0.7777 0.3774 0.041 Uiso 1 1 calc R
N21 N 0.16651(9) 0.6823(2) 0.18405(16) 0.0198(5) Uani 1 1 d .
N22 N 0.19073(9) 0.6013(2) 0.22883(16) 0.0190(5) Uani 1 1 d .
C23 C 0.23764(11) 0.6037(3) 0.2126(2) 0.0218(6) Uani 1 1 d .
C24 C 0.24327(11) 0.6863(3) 0.1551(2) 0.0244(7) Uani 1 1 d .
H24 H 0.2715 0.7065 0.1318 0.029 Uiso 1 1 calc R
C25 C 0.19840(11) 0.7336(3) 0.1387(2) 0.0217(7) Uani 1 1 d .
C26 C 0.27424(11) 0.5307(3) 0.2561(2) 0.0282(7) Uani 1 1 d .
H26A H 0.2796 0.5502 0.3159 0.042 Uiso 1 1 calc R
H26B H 0.3037 0.5369 0.2286 0.042 Uiso 1 1 calc R
H26C H 0.2630 0.4579 0.2517 0.042 Uiso 1 1 calc R
C27 C 0.18609(13) 0.8234(3) 0.0765(2) 0.0297(8) Uani 1 1 d .
H27A H 0.1640 0.7979 0.0307 0.045 Uiso 1 1 calc R
H27B H 0.2147 0.8487 0.0528 0.045 Uiso 1 1 calc R
H27C H 0.1717 0.8810 0.1063 0.045 Uiso 1 1 calc R
N31 N 0.08450(9) 0.5347(2) 0.19381(15) 0.0174(5) Uani 1 1 d .
N32 N 0.12098(9) 0.4699(2) 0.22732(15) 0.0182(5) Uani 1 1 d .
C33 C 0.10669(12) 0.3659(3) 0.22143(19) 0.0213(6) Uani 1 1 d .
C34 C 0.06062(11) 0.3641(3) 0.1831(2) 0.0217(6) Uani 1 1 d .
H34 H 0.0419 0.3037 0.1704 0.026 Uiso 1 1 calc R
C35 C 0.04768(11) 0.4716(3) 0.16680(18) 0.0188(6) Uani 1 1 d .
C36 C 0.13856(13) 0.2752(3) 0.2514(2) 0.0301(8) Uani 1 1 d .
H36A H 0.1693 0.2838 0.2289 0.045 Uiso 1 1 calc R
H36B H 0.1246 0.2086 0.2313 0.045 Uiso 1 1 calc R
H36C H 0.1423 0.2748 0.3135 0.045 Uiso 1 1 calc R
C37 C 0.00149(11) 0.5161(3) 0.1285(2) 0.0226(7) Uani 1 1 d .
H37A H -0.0225 0.5089 0.1692 0.034 Uiso 1 1 calc R
H37B H -0.0083 0.4775 0.0766 0.034 Uiso 1 1 calc R
H37C H 0.0055 0.5906 0.1151 0.034 Uiso 1 1 calc R
C41 C 0.20105(12) 0.8123(3) 0.3996(2) 0.0289(8) Uani 1 1 d .
H41A H 0.1864 0.8100 0.3409 0.035 Uiso 1 1 calc R
H41B H 0.1908 0.7490 0.4296 0.035 Uiso 1 1 calc R
Cl1 Cl 0.18132(4) 0.92833(8) 0.45189(7) 0.0431(2) Uani 1 1 d .
Cl2 Cl 0.26420(3) 0.81018(8) 0.39706(6) 0.0352(2) Uani 1 1 d .

loop_
_atom_site_aniso_label
_atom_site_aniso_U_11
_atom_site_aniso_U_22
_atom_site_aniso_U_33
_atom_site_aniso_U_23
_atom_site_aniso_U_13
_atom_site_aniso_U_12
Pt1 0.01838(6) 0.01799(6) 0.01583(6) -0.00051(5) 0.00011(4) 0.00232(5)
C1 0.053(2) 0.0199(17) 0.0265(18) 0.0008(14) -0.0035(16) 0.0029(16)
C2 0.077(3) 0.028(2) 0.033(2) -0.0034(17) -0.008(2) 0.014(2)
C3 0.079(4) 0.046(3) 0.056(3) -0.005(2) -0.009(3) 0.004(3)
C4 0.038(2) 0.0247(18) 0.0252(17) 0.0017(14) -0.0009(15) 0.0060(15)
C5 0.042(2) 0.0257(19) 0.0331(19) 0.0064(15) -0.0016(16) 0.0036(16)
C6 0.0351(19) 0.037(2) 0.0196(16) 0.0073(15) 0.0008(14) -0.0013(16)
C7 0.0296(18) 0.0326(19) 0.0189(16) -0.0020(13) 0.0036(13) -0.0070(14)
C8 0.0202(15) 0.0245(17) 0.0241(16) -0.0010(13) 0.0032(12) -0.0028(13)
C9 0.0199(15) 0.0223(16) 0.0195(15) 0.0025(13) 0.0007(12) 0.0018(13)
B10 0.0187(17) 0.0232(18) 0.0191(17) 0.0017(14) 0.0022(13) 0.0035(14)
N11 0.0163(12) 0.0202(13) 0.0187(12) -0.0015(10) 0.0018(10) 0.0037(10)
N12 0.0167(12) 0.0221(14) 0.0165(12) 0.0008(10) 0.0007(10) -0.0002(10)
C13 0.0191(15) 0.0252(16) 0.0156(14) 0.0021(12) 0.0002(11) -0.0061(13)
C14 0.0211(15) 0.0286(17) 0.0159(14) -0.0020(13) 0.0041(12) -0.0055(13)
C15 0.0176(14) 0.0256(17) 0.0205(15) -0.0046(13) 0.0017(12) -0.0027(12)
C16 0.0266(17) 0.0299(18) 0.0201(16) 0.0057(14) 0.0005(13) -0.0028(14)
C17 0.0236(16) 0.0313(19) 0.0269(17) -0.0066(14) 0.0038(13) 0.0039(14)
N21 0.0206(13) 0.0208(14) 0.0178(12) 0.0005(10) 0.0002(10) 0.0002(10)
N22 0.0178(12) 0.0226(14) 0.0166(12) -0.0009(10) 0.0008(10) 0.0008(11)
C23 0.0167(14) 0.0281(17) 0.0202(15) -0.0071(13) -0.0016(12) -0.0022(13)
C24 0.0194(15) 0.0321(19) 0.0220(16) -0.0028(14) 0.0041(12) -0.0082(13)
C25 0.0231(16) 0.0235(17) 0.0184(15) -0.0020(12) 0.0013(12) -0.0065(13)
C26 0.0177(16) 0.0335(19) 0.0332(18) -0.0036(15) 0.0007(13) 0.0034(14)
C27 0.0346(19) 0.0286(19) 0.0260(17) 0.0036(14) 0.0019(14) -0.0102(15)
N31 0.0167(12) 0.0219(13) 0.0138(12) -0.0014(10) 0.0021(9) 0.0021(10)
N32 0.0192(12) 0.0200(13) 0.0153(12) 0.0004(10) 0.0012(10) 0.0024(10)
C33 0.0268(16) 0.0200(16) 0.0184(15) 0.0021(12) 0.0089(12) 0.0016(13)
C34 0.0241(16) 0.0214(16) 0.0202(15) -0.0014(12) 0.0049(12) -0.0045(13)
C35 0.0193(15) 0.0246(16) 0.0130(13) -0.0009(12) 0.0048(11) -0.0010(12)
C36 0.0316(18) 0.0221(18) 0.037(2) 0.0035(14) 0.0051(15) 0.0039(14)
C37 0.0200(15) 0.0291(18) 0.0188(15) 0.0012(13) 0.0022(12) -0.0040(13)
C41 0.0276(17) 0.0299(19) 0.0286(18) -0.0031(14) -0.0006(14) -0.0074(14)
Cl1 0.0408(5) 0.0395(5) 0.0503(6) -0.0099(4) 0.0124(4) -0.0026(4)
Cl2 0.0281(4) 0.0469(6) 0.0307(4) 0.0003(4) 0.0043(3) -0.0042(4)

loop_
_atom_type_symbol
_atom_type_description
_atom_type_scat_dispersion_real
_atom_type_scat_dispersion_imag
_atom_type_scat_source
C C 0.0033 0.0016 'International Tables Vol C Tables 4.2.6.8 and 6.1.1.4'
H H 0.0000 0.0000 'International Tables Vol C Tables 4.2.6.8 and 6.1.1.4'
B B 0.0013 0.0007 'International Tables Vol C Tables 4.2.6.8 and 6.1.1.4'
N N 0.0061 0.0033 'International Tables Vol C Tables 4.2.6.8 and 6.1.1.4'
Cl Cl 0.1484 0.1585 'International Tables Vol C Tables 4.2.6.8 and 6.1.1.4'
Pt Pt -1.7033 8.3905 'International Tables Vol C Tables 4.2.6.8 and 6.1.1.4'

loop_
_geom_angle_atom_site_label_1
_geom_angle_atom_site_label_2
_geom_angle_atom_site_label_3
_geom_angle
C9 Pt1 C1 81.31(13)
C9 Pt1 N31 98.75(11)
C1 Pt1 N31 178.76(13)
C9 Pt1 N11 177.83(11)
C1 Pt1 N11 96.72(12)
N31 Pt1 N11 83.21(9)
C9 Pt1 N21 91.76(11)
C1 Pt1 N21 95.04(13)
N31 Pt1 N21 86.20(9)
N11 Pt1 N21 89.29(9)
C2 C1 Pt1 109.4(2)
C3 C2 C4 116.0(4)
C3 C2 C1 114.9(4)
C4 C2 C1 106.0(3)
C5 C4 C9 119.8(3)
C5 C4 C2 124.8(3)
C9 C4 C2 115.4(3)
C6 C5 C4 120.4(3)
C7 C6 C5 120.1(3)
C6 C7 C8 120.0(3)
C9 C8 C7 120.3(3)
C8 C9 C4 119.3(3)
C8 C9 Pt1 124.9(2)
C4 C9 Pt1 115.7(2)
N12 B10 N22 109.4(3)
N12 B10 N32 107.7(2)
N22 B10 N32 110.6(2)
C15 N11 N12 107.2(2)
C15 N11 Pt1 134.9(2)
N12 N11 Pt1 117.73(18)
C13 N12 N11 109.5(2)
C13 N12 B10 130.1(3)
N11 N12 B10 120.0(2)
N12 C13 C14 107.6(3)
N12 C13 C16 122.9(3)
C14 C13 C16 129.6(3)
C13 C14 C15 106.8(3)
N11 C15 C14 109.0(3)
N11 C15 C17 122.9(3)
C14 C15 C17 128.1(3)
C25 N21 N22 107.0(2)
C25 N21 Pt1 136.6(2)
N22 N21 Pt1 116.06(18)
C23 N22 N21 109.7(2)
C23 N22 B10 129.7(3)
N21 N22 B10 120.5(2)
N22 C23 C24 107.3(3)
N22 C23 C26 122.9(3)
C24 C23 C26 129.7(3)
C23 C24 C25 106.8(3)
N21 C25 C24 109.2(3)
N21 C25 C27 124.3(3)
C24 C25 C27 126.4(3)
C35 N31 N32 107.9(2)
C35 N31 Pt1 133.3(2)
N32 N31 Pt1 118.05(18)
C33 N32 N31 109.2(2)
C33 N32 B10 129.4(3)
N31 N32 B10 119.4(2)
N32 C33 C34 107.8(3)
N32 C33 C36 122.4(3)
C34 C33 C36 129.8(3)
C33 C34 C35 106.4(3)
N31 C35 C34 108.8(3)
N31 C35 C37 122.1(3)
C34 C35 C37 129.1(3)
Cl1 C41 Cl2 111.69(18)

loop_
_geom_bond_atom_site_label_1
_geom_bond_atom_site_label_2
_geom_bond_distance
Pt1 C9 2.011(3)
Pt1 C1 2.054(3)
Pt1 N31 2.144(3)
Pt1 N11 2.146(2)
Pt1 N21 2.180(3)
C1 C2 1.558(5)
C2 C3 1.459(6)
C2 C4 1.518(5)
C4 C5 1.396(5)
C4 C9 1.401(5)
C5 C6 1.383(5)
C6 C7 1.381(5)
C7 C8 1.400(5)
C8 C9 1.388(4)
B10 N12 1.537(4)
B10 N22 1.548(4)
B10 N32 1.549(4)
N11 C15 1.343(4)
N11 N12 1.375(3)
N12 C13 1.356(4)
C13 C14 1.375(4)
C13 C16 1.492(4)
C14 C15 1.396(4)
C15 C17 1.490(4)
N21 C25 1.341(4)
N21 N22 1.375(4)
N22 C23 1.357(4)
C23 C24 1.378(5)
C23 C26 1.493(4)
C24 C25 1.394(5)
C25 C27 1.500(5)
N31 C35 1.338(4)
N31 N32 1.373(3)
N32 C33 1.358(4)
C33 C34 1.379(5)
C33 C36 1.493(5)
C34 C35 1.406(4)
C35 C37 1.489(4)
C41 Cl1 1.767(4)
C41 Cl2 1.772(4)

loop_
_geom_torsion_atom_site_label_1
_geom_torsion_atom_site_label_2
_geom_torsion_atom_site_label_3
_geom_torsion_atom_site_label_4
_geom_torsion
C9 Pt1 C1 C2 28.0(3)
N31 Pt1 C1 C2 -65(6)
N11 Pt1 C1 C2 -151.1(3)
N21 Pt1 C1 C2 119.0(3)
Pt1 C1 C2 C3 -166.6(4)
Pt1 C1 C2 C4 -37.1(4)
C3 C2 C4 C5 -23.2(7)
C1 C2 C4 C5 -152.1(4)
C3 C2 C4 C9 157.2(4)
C1 C2 C4 C9 28.4(5)
C9 C4 C5 C6 1.3(6)
C2 C4 C5 C6 -178.2(4)
C4 C5 C6 C7 -0.1(6)
C5 C6 C7 C8 -0.5(5)
C6 C7 C8 C9 -0.2(5)
C7 C8 C9 C4 1.4(5)
C7 C8 C9 Pt1 -174.3(2)
C5 C4 C9 C8 -2.0(5)
C2 C4 C9 C8 177.5(3)
C5 C4 C9 Pt1 174.1(3)
C2 C4 C9 Pt1 -6.3(4)
C1 Pt1 C9 C8 163.1(3)
N31 Pt1 C9 C8 -18.2(3)
N11 Pt1 C9 C8 -173(6)
N21 Pt1 C9 C8 68.2(3)
C1 Pt1 C9 C4 -12.9(3)
N31 Pt1 C9 C4 165.9(2)
N11 Pt1 C9 C4 11(3)
N21 Pt1 C9 C4 -107.7(3)
C9 Pt1 N11 C15 28(3)
C1 Pt1 N11 C15 52.4(3)
N31 Pt1 N11 C15 -126.4(3)
N21 Pt1 N11 C15 147.4(3)
C9 Pt1 N11 N12 -158(3)
C1 Pt1 N11 N12 -133.9(2)
N31 Pt1 N11 N12 47.4(2)
N21 Pt1 N11 N12 -38.9(2)
C15 N11 N12 C13 0.3(3)
Pt1 N11 N12 C13 -175.06(19)
C15 N11 N12 B10 173.1(3)
Pt1 N11 N12 B10 -2.2(3)
N22 B10 N12 C13 -127.7(3)
N32 B10 N12 C13 112.0(3)
N22 B10 N12 N11 61.1(3)
N32 B10 N12 N11 -59.2(3)
N11 N12 C13 C14 -0.7(3)
B10 N12 C13 C14 -172.6(3)
N11 N12 C13 C16 179.6(3)
B10 N12 C13 C16 7.7(5)
N12 C13 C14 C15 0.8(3)
C16 C13 C14 C15 -179.5(3)
N12 N11 C15 C14 0.3(3)
Pt1 N11 C15 C14 174.4(2)
N12 N11 C15 C17 -179.4(3)
Pt1 N11 C15 C17 -5.2(5)
C13 C14 C15 N11 -0.7(4)
C13 C14 C15 C17 178.9(3)
C9 Pt1 N21 C25 40.1(3)
C1 Pt1 N21 C25 -41.3(3)
N31 Pt1 N21 C25 138.7(3)
N11 Pt1 N21 C25 -138.0(3)
C9 Pt1 N21 N22 -147.3(2)
C1 Pt1 N21 N22 131.3(2)
N31 Pt1 N21 N22 -48.6(2)
N11 Pt1 N21 N22 34.6(2)
C25 N21 N22 C23 1.2(3)
Pt1 N21 N22 C23 -173.57(19)
C25 N21 N22 B10 -175.3(3)
Pt1 N21 N22 B10 9.9(3)
N12 B10 N22 C23 118.2(3)
N32 B10 N22 C23 -123.3(3)
N12 B10 N22 N21 -66.1(3)
N32 B10 N22 N21 52.4(4)
N21 N22 C23 C24 -1.2(3)
B10 N22 C23 C24 174.9(3)
N21 N22 C23 C26 175.8(3)
B10 N22 C23 C26 -8.1(5)
N22 C23 C24 C25 0.7(4)
C26 C23 C24 C25 -176.0(3)
N22 N21 C25 C24 -0.7(3)
Pt1 N21 C25 C24 172.4(2)
N22 N21 C25 C27 176.1(3)
Pt1 N21 C25 C27 -10.8(5)
C23 C24 C25 N21 0.0(4)
C23 C24 C25 C27 -176.7(3)
C9 Pt1 N31 C35 -59.8(3)
C1 Pt1 N31 C35 33(6)
N11 Pt1 N31 C35 119.2(3)
N21 Pt1 N31 C35 -151.0(3)
C9 Pt1 N31 N32 132.0(2)
C1 Pt1 N31 N32 -136(5)
N11 Pt1 N31 N32 -48.98(19)
N21 Pt1 N31 N32 40.76(19)
C35 N31 N32 C33 -0.2(3)
Pt1 N31 N32 C33 170.78(18)
C35 N31 N32 B10 -165.7(2)
Pt1 N31 N32 B10 5.3(3)
N12 B10 N32 C33 -104.8(3)
N22 B10 N32 C33 135.6(3)
N12 B10 N32 N31 57.2(3)
N22 B10 N32 N31 -62.3(3)
N31 N32 C33 C34 0.5(3)
B10 N32 C33 C34 164.0(3)
N31 N32 C33 C36 179.2(3)
B10 N32 C33 C36 -17.2(5)
N32 C33 C34 C35 -0.5(3)
C36 C33 C34 C35 -179.1(3)
N32 N31 C35 C34 -0.1(3)
Pt1 N31 C35 C34 -169.2(2)
N32 N31 C35 C37 178.6(2)
Pt1 N31 C35 C37 9.5(4)
C33 C34 C35 N31 0.4(3)
C33 C34 C35 C37 -178.2(3)
